data_7051481
_journal_name_full 'New Journal of Chemistry'
_journal_paper_doi 10.1039/a904760c
_journal_year 1999
_chemical_formula_moiety 'C54 H126 O31 Ti11'
_chemical_formula_sum 'C54 H126 O31 Ti11'
_chemical_formula_weight 1798.45
_chemical_name_common Ti11O13(OPri)18
_space_group_IT_number 14
_symmetry_cell_setting monoclinic
_symmetry_space_group_name_Hall '-P 2ybc'
_symmetry_space_group_name_H-M 'P 1 21/c 1'
_cell_angle_alpha 90.00
_cell_angle_beta 108.478(7)
_cell_angle_gamma 90.00
_cell_formula_units_Z 4
_cell_length_a 25.560(2)
_cell_length_b 14.1881(6)
_cell_length_c 26.618(2)
_cell_measurement_temperature 150(2)
_cell_volume 9155.3(10)
_diffrn_ambient_temperature 150(2)
_exptl_crystal_density_diffrn 1.316
_cod_depositor_comments
;
The following automatic conversions were performed:
'_symmetry_cell_setting' value 'Monoclinic' changed to 'monoclinic'
according to '/home/saulius/struct/CIF-dictionaries/cif_core.dic'
dictionary named 'cif_core.dic' version 2.4.1 from 2010-06-29.

Automatic conversion script
Id: cif_fix_enum 1527 2010-12-29 10:47:43Z saulius 
;
_cod_original_sg_symbol_H-M 'P 21/c'
_cod_database_code 7051481

loop_
_symmetry_equiv_pos_as_xyz
'x, y, z'
'-x, y+1/2, -z+1/2'
'-x, -y, -z'
'x, -y-1/2, z-1/2'

loop_
_atom_site_aniso_label
_atom_site_aniso_U_11
_atom_site_aniso_U_22
_atom_site_aniso_U_33
_atom_site_aniso_U_23
_atom_site_aniso_U_13
_atom_site_aniso_U_12
Ti1 0.0740(14) 0.0511(14) 0.0435(10) -0.0062(9) 0.0168(9) 0.0134(11)
Ti2 0.0843(15) 0.0564(15) 0.0352(9) 0.0086(9) 0.0162(9) 0.0240(11)
Ti3 0.102(2) 0.055(2) 0.0349(9) -0.0054(9) 0.0092(10) 0.0137(13)
Ti4 0.0514(12) 0.064(2) 0.0627(12) -0.0107(11) 0.0014(9) 0.0118(11)
Ti5 0.086(2) 0.051(2) 0.0490(12) 0.0107(10) 0.0302(11) 0.0147(13)
Ti6 0.058(2) 0.056(2) 0.043(2) 0.0035(14) 0.0238(14) 0.012(2)
O2 0.058(4) 0.056(5) 0.030(3) -0.001(3) 0.008(3) 0.019(4)
O3 0.076(5) 0.046(5) 0.059(4) 0.006(4) 0.014(4) 0.001(4)
O6 0.079(5) 0.056(6) 0.044(4) -0.016(3) 0.022(4) 0.002(4)
O7 0.064(5) 0.061(6) 0.050(4) 0.010(4) 0.020(3) 0.005(4)
O8 0.061(5) 0.074(6) 0.043(4) -0.006(4) 0.010(3) -0.002(4)
O9 0.082(5) 0.050(5) 0.040(3) 0.001(3) 0.027(3) 0.003(4)
O10 0.051(4) 0.079(7) 0.066(5) 0.018(4) 0.013(4) 0.005(4)
O11 0.087(6) 0.055(6) 0.066(5) -0.008(4) 0.041(4) 0.009(4)
O14 0.112(7) 0.069(6) 0.029(3) 0.006(3) 0.017(4) 0.032(5)
O15 0.062(5) 0.054(5) 0.049(4) 0.008(3) 0.009(3) 0.022(4)
O16 0.063(5) 0.070(6) 0.063(4) 0.002(4) 0.024(4) 0.008(4)
O19 0.057(4) 0.043(5) 0.049(4) -0.004(3) 0.020(3) 0.002(3)
O20 0.083(6) 0.076(7) 0.062(5) 0.016(4) 0.028(4) 0.021(5)
O27 0.100(8) 0.049(7) 0.126(8) 0.037(6) 0.071(7) 0.015(5)
O29 0.077(6) 0.177(11) 0.047(4) -0.003(5) 0.019(4) 0.057(7)
O31 0.096(10) 0.117(13) 0.069(8) -0.022(8) 0.074(8) -0.040(9)
Ti7 0.0680(14) 0.075(2) 0.0512(11) -0.0067(10) 0.0178(10) 0.0154(12)
Ti8 0.0526(12) 0.088(2) 0.0531(11) 0.0075(11) 0.0245(9) -0.0085(11)
Ti9 0.0539(12) 0.082(2) 0.0388(9) 0.0022(10) 0.0050(8) 0.0012(11)
Ti10 0.0434(11) 0.102(2) 0.0579(12) 0.0082(12) 0.0090(9) 0.0044(12)
Ti11 0.0568(15) 0.061(2) 0.0487(13) 0.0137(12) 0.0131(11) -0.0084(13)
Ti12 0.073(2) 0.054(2) 0.061(2) -0.0065(14) 0.0133(15) -0.010(2)
O1 0.045(4) 0.063(5) 0.044(3) -0.003(3) 0.016(3) 0.002(3)
O4 0.065(5) 0.099(7) 0.053(4) -0.008(4) 0.031(4) 0.003(5)
O5 0.053(4) 0.077(6) 0.046(4) 0.010(4) 0.012(3) -0.005(4)
O12 0.063(5) 0.086(7) 0.071(5) -0.013(5) 0.009(4) 0.032(5)
O13 0.080(6) 0.124(10) 0.105(7) -0.050(7) 0.036(5) -0.039(6)
O17 0.082(6) 0.075(7) 0.069(5) -0.026(5) 0.019(4) 0.009(5)
O18 0.045(5) 0.142(10) 0.072(5) 0.003(5) 0.022(4) -0.032(5)
O21 0.046(4) 0.070(6) 0.047(4) -0.006(4) 0.004(3) -0.004(4)
O22 0.110(7) 0.069(7) 0.072(5) 0.000(5) 0.033(5) -0.005(5)
O23 0.044(4) 0.095(7) 0.069(5) -0.001(5) 0.005(4) 0.005(4)
O24 0.087(6) 0.092(8) 0.071(5) 0.031(5) 0.036(5) -0.007(5)
O25 0.051(4) 0.058(6) 0.058(4) 0.004(4) 0.015(3) -0.001(4)
O26 0.085(6) 0.065(6) 0.074(5) -0.006(4) 0.039(5) -0.008(5)
O28 0.119(10) 0.066(8) 0.073(7) 0.032(6) 0.029(6) -0.004(7)
O30 0.084(6) 0.096(8) 0.041(4) 0.000(4) -0.001(4) -0.003(5)
O32 0.107(11) 0.058(10) 0.128(12) -0.040(8) 0.033(9) -0.046(8)

loop_
_atom_site_label
_atom_site_type_symbol
_atom_site_fract_x
_atom_site_fract_y
_atom_site_fract_z
_atom_site_U_iso_or_equiv
_atom_site_thermal_displace_type
_atom_site_occupancy
_atom_site_calc_flag
_atom_site_refinement_flags
_atom_site_disorder_group
Ti1 Ti 0.46178(9) 0.6737(2) 0.03935(7) 0.0566(6) Uani 1 d . .
Ti2 Ti 0.54878(9) 0.3606(2) 0.09813(7) 0.0593(6) Uani 1 d . .
Ti3 Ti 0.55890(11) 0.5776(2) 0.11836(7) 0.0669(7) Uani 1 d . .
Ti4 Ti 0.62771(9) 0.4783(2) 0.05463(8) 0.0634(6) Uani 1 d . .
Ti5 Ti 0.55578(11) 0.6807(2) -0.00493(8) 0.0601(7) Uani 0.90 d P .
Ti6 Ti 0.42530(13) 0.4927(3) 0.06187(11) 0.0504(8) Uani 0.60 d P .
O2 O 0.5539(3) 0.4805(5) 0.0643(2) 0.049(2) Uani 1 d . .
O3 O 0.5551(3) 0.2574(6) 0.1381(3) 0.062(2) Uani 1 d . .
O6 O 0.5771(3) 0.6536(6) 0.1750(3) 0.059(2) Uani 1 d . .
O7 O 0.5448(3) 0.6743(6) 0.0621(3) 0.058(2) Uani 1 d . .
O8 O 0.6384(3) 0.5641(6) 0.1192(3) 0.061(2) Uani 1 d . .
O9 O 0.4751(3) 0.6972(5) -0.0280(2) 0.055(2) Uani 1 d . .
O10 O 0.4803(3) 0.5892(6) 0.0982(3) 0.067(2) Uani 1 d . .
O11 O 0.4388(3) 0.7816(6) 0.0598(3) 0.066(2) Uani 1 d . .
O14 O 0.5587(4) 0.4542(6) 0.1575(2) 0.071(3) Uani 1 d . .
O15 O 0.6273(3) 0.3618(6) 0.1004(3) 0.057(2) Uani 1 d . .
O16 O 0.6997(3) 0.4716(6) 0.0596(3) 0.065(2) Uani 1 d . .
O19 O 0.4020(3) 0.5968(5) 0.0101(2) 0.049(2) Uani 1 d . .
O20 O 0.6085(4) 0.5832(7) 0.0074(3) 0.073(2) Uani 1 d . .
O27 O 0.5874(4) 0.7883(7) -0.0055(4) 0.084(3) Uani 0.90 d P .
O29 O 0.4671(4) 0.3718(9) 0.0781(3) 0.100(4) Uani 1 d . .
O31 O 0.3790(6) 0.4810(12) 0.0988(5) 0.083(5) Uani 0.60 d P .
C3 C 0.5373(11) 0.1647(19) 0.1463(10) 0.148(8) Uiso 1 d . .
C31 C 0.5737(22) 0.1417(37) 0.1936(20) 0.295(23) Uiso 1 d . .
C32 C 0.4811(15) 0.1712(26) 0.1569(13) 0.212(13) Uiso 1 d . .
C6 C 0.5602(7) 0.7289(13) 0.2010(6) 0.097(5) Uiso 1 d . .
C61 C 0.5710(9) 0.8206(17) 0.1773(8) 0.131(7) Uiso 1 d . .
C62 C 0.6005(13) 0.7379(23) 0.2602(12) 0.190(11) Uiso 1 d . .
C8 C 0.6873(7) 0.6158(13) 0.1463(6) 0.095(5) Uiso 1 d . .
C81 C 0.6961(8) 0.7019(15) 0.1169(7) 0.116(6) Uiso 1 d . .
C82 C 0.7134(13) 0.5941(24) 0.2014(12) 0.196(12) Uiso 1 d . .
C11 C 0.3975(7) 0.8265(13) 0.0754(7) 0.102(5) Uiso 1 d . .
C111 C 0.4235(8) 0.9125(15) 0.1110(7) 0.113(6) Uiso 1 d . .
C112 C 0.3753(8) 0.7602(16) 0.1095(8) 0.121(6) Uiso 1 d . .
C14 C 0.5589(6) 0.4403(12) 0.2114(6) 0.084(4) Uiso 1 d . .
C141 C 0.5113(9) 0.4652(15) 0.2195(8) 0.122(6) Uiso 1 d . .
C142 C 0.6140(10) 0.4111(18) 0.2438(9) 0.142(7) Uiso 1 d . .
C15 C 0.6662(6) 0.2857(11) 0.1193(5) 0.080(4) Uiso 1 d . .
C151 C 0.6675(8) 0.2237(15) 0.0748(7) 0.113(6) Uiso 1 d . .
C152 C 0.7209(9) 0.3233(16) 0.1568(8) 0.127(7) Uiso 1 d . .
C16 C 0.7376(7) 0.4922(13) 0.0325(6) 0.095(5) Uiso 1 d . .
C161 C 0.7945(8) 0.5150(14) 0.0687(7) 0.114(6) Uiso 1 d . .
C162 C 0.7387(9) 0.4130(17) -0.0036(8) 0.133(7) Uiso 1 d . .
C27 C 0.5925(13) 0.8885(24) -0.0036(12) 0.164(10) Uiso 0.90 d P .
C271 C 0.6501(19) 0.9206(32) 0.0116(16) 0.231(16) Uiso 0.90 d P .
C272 C 0.5594(16) 0.9201(28) 0.0338(14) 0.204(14) Uiso 0.90 d P .
C310 C 0.3534(16) 0.4408(32) 0.1252(15) 0.139(12) Uiso 0.60 d P .
C311 C 0.3316(17) 0.3488(33) 0.1094(16) 0.153(14) Uiso 0.60 d P .
C312 C 0.3388(28) 0.5056(48) 0.1625(26) 0.234(26) Uiso 0.60 d P .
Ti7 Ti 0.05064(9) 0.3535(2) 0.43825(8) 0.0650(6) Uani 1 d . .
Ti8 Ti 0.07318(8) 0.5671(2) 0.42989(8) 0.0626(6) Uani 1 d . .
Ti9 Ti 0.06849(8) 0.5031(2) 0.61170(7) 0.0604(6) Uani 1 d . .
Ti10 Ti 0.13107(8) 0.4607(2) 0.53553(8) 0.0693(7) Uani 1 d . .
Ti11 Ti -0.02723(11) 0.6803(2) 0.43956(9) 0.0564(7) Uani 0.80 d P .
Ti12 Ti -0.06059(14) 0.3301(2) 0.45430(12) 0.0647(9) Uani 0.70 d P .
O1 O 0.0602(3) 0.4731(5) 0.4785(2) 0.050(2) Uani 1 d . .
O4 O 0.0748(3) 0.4458(7) 0.3914(3) 0.069(2) Uani 1 d . .
O5 O -0.0071(3) 0.5787(6) 0.3967(3) 0.060(2) Uani 1 d . .
O12 O 0.1289(3) 0.3446(7) 0.4900(3) 0.076(3) Uani 1 d . .
O13 O 0.0557(4) 0.6721(8) 0.4711(4) 0.101(4) Uani 1 d . .
O17 O 0.0535(4) 0.2516(7) 0.4007(3) 0.077(3) Uani 1 d . .
O18 O 0.1482(3) 0.5507(8) 0.4834(3) 0.086(3) Uani 1 d . .
O21 O -0.0262(3) 0.3873(6) 0.4032(3) 0.057(2) Uani 1 d . .
O22 O 0.0212(4) 0.2952(7) 0.4903(3) 0.083(3) Uani 1 d . .
O23 O 0.2003(3) 0.4428(7) 0.5773(3) 0.072(2) Uani 1 d . .
O24 O 0.0958(4) 0.6391(7) 0.3850(3) 0.081(3) Uani 1 d . .
O25 O 0.0925(3) 0.3945(6) 0.5774(3) 0.056(2) Uani 1 d . .
O26 O 0.1113(4) 0.5648(7) 0.5726(3) 0.071(2) Uani 1 d . .
O28 O -0.0453(5) 0.7821(9) 0.4015(4) 0.086(4) Uani 0.80 d P .
O30 O 0.1076(4) 0.5036(7) 0.6798(3) 0.078(3) Uani 1 d . .
O32 O -0.0953(6) 0.2270(10) 0.4303(6) 0.099(5) Uani 0.70 d P .
C4 C 0.0815(7) 0.4347(13) 0.3396(6) 0.094(4) Uiso 1 d . .
C41 C 0.0255(9) 0.4387(17) 0.2979(8) 0.129(7) Uiso 1 d . .
C42 C 0.1267(12) 0.3704(22) 0.3403(11) 0.171(10) Uiso 1 d . .
C12 C 0.1654(7) 0.2643(14) 0.4966(7) 0.102(5) Uiso 1 d . .
C121 C 0.2166(11) 0.2886(20) 0.4862(9) 0.155(8) Uiso 1 d . .
C122 C 0.1618(10) 0.2013(18) 0.5395(9) 0.145(8) Uiso 1 d . .
C17 C 0.0310(13) 0.1615(23) 0.3773(12) 0.170(10) Uiso 1 d . .
C171 C -0.0248(16) 0.1731(27) 0.3332(14) 0.148(12) Uiso 0.67 d P .
C172 C 0.0613(22) 0.1362(39) 0.3465(21) 0.203(20) Uiso 0.67 d P .
C173 C 0.0599(31) 0.0865(60) 0.4044(30) 0.278(32) Uiso 0.67 d P .
C18 C 0.1997(9) 0.6019(17) 0.4871(8) 0.123(6) Uiso 1 d . .
C181 C 0.2285(11) 0.5479(21) 0.4621(10) 0.166(9) Uiso 1 d . .
C182 C 0.2141(12) 0.6687(21) 0.5247(11) 0.169(10) Uiso 1 d . .
C23 C 0.2384(7) 0.4493(13) 0.6316(6) 0.095(5) Uiso 1 d . .
C231 C 0.2977(13) 0.4263(24) 0.6303(12) 0.127(10) Uiso 0.67 d P .
C232 C 0.2282(18) 0.3570(32) 0.6597(16) 0.166(14) Uiso 0.67 d P .
C233 C 0.2485(16) 0.5537(31) 0.6494(15) 0.161(14) Uiso 0.67 d P .
C24 C 0.0931(12) 0.7170(22) 0.3515(11) 0.166(9) Uiso 1 d . .
C241 C 0.0436(19) 0.7299(34) 0.3135(18) 0.180(15) Uiso 0.67 d P .
C242 C 0.1485(22) 0.7116(41) 0.3309(20) 0.219(21) Uiso 0.67 d P .
C243 C 0.1012(23) 0.8051(43) 0.3887(21) 0.221(21) Uiso 0.67 d P .
C28 C -0.0917(24) 0.8551(44) 0.3651(22) 0.264(24) Uiso 0.80 d P .
C281 C -0.0754(14) 0.9134(26) 0.3356(13) 0.159(11) Uiso 0.80 d P .
C282 C -0.1033(27) 0.7520(51) 0.3167(25) 0.323(29) Uiso 0.80 d P .
C30 C 0.1462(17) 0.5596(36) 0.7236(16) 0.120(12) Uiso 0.50 d P .
C300 C 0.1410(17) 0.4733(35) 0.7292(16) 0.117(12) Uiso 0.50 d P .
C301 C 0.1555(24) 0.6475(47) 0.7138(22) 0.171(20) Uiso 0.50 d P .
C302 C 0.1406(11) 0.5194(20) 0.7739(10) 0.161(9) Uiso 1 d . .
C303 C 0.1077(42) 0.3873(77) 0.7371(38) 0.263(42) Uiso 0.50 d P .
C320 C -0.1039(55) 0.1188(86) 0.4555(47) 0.457(60) Uiso 0.70 d P .
C321 C -0.1561(27) 0.0925(46) 0.3989(25) 0.259(25) Uiso 0.70 d P .
C322 C -0.0346(40) 0.0903(66) 0.4977(35) 0.365(42) Uiso 0.70 d P .

loop_
_geom_bond_atom_site_label_1
_geom_bond_atom_site_label_2
_geom_bond_distance
_geom_bond_site_symmetry_2
_geom_bond_publ_flag
Ti1 O11 1.785(8) . ?
Ti1 O19 1.838(7) . ?
Ti1 O10 1.910(8) . ?
Ti1 O9 1.957(6) . ?
Ti1 O7 2.013(8) . ?
Ti1 Ti6 2.860(4) . ?
Ti1 Ti5 2.994(3) . ?
Ti1 Ti3 3.022(3) . ?
Ti2 O3 1.787(8) . ?
Ti2 O2 1.949(8) . ?
Ti2 O9 1.950(7) 3_665 ?
Ti2 O15 1.990(8) . ?
Ti2 O29 1.990(9) . ?
Ti2 O14 2.017(8) . ?
Ti2 Ti5 3.072(3) 3_665 ?
Ti2 Ti4 3.111(3) . ?
Ti2 Ti3 3.123(3) . ?
Ti3 O6 1.791(7) . ?
Ti3 O10 1.916(8) . ?
Ti3 O2 1.966(7) . ?
Ti3 O7 1.978(7) . ?
Ti3 O14 2.038(9) . ?
Ti3 O8 2.033(8) . ?
Ti3 Ti4 3.138(3) . ?
Ti4 O16 1.806(8) . ?
Ti4 O20 1.909(8) . ?
Ti4 O19 1.962(7) 3_665 ?
Ti4 O2 1.984(7) . ?
Ti4 O15 2.054(8) . ?
Ti4 O8 2.052(7) . ?
Ti4 Ti6 2.993(4) 3_665 ?
Ti5 O27 1.730(11) . ?
Ti5 O7 1.894(7) . ?
Ti5 O20 1.886(9) . ?
Ti5 O9 1.971(8) . ?
Ti5 O29 1.991(9) 3_665 ?
Ti5 Ti6 3.007(4) 3_665 ?
Ti5 Ti2 3.072(3) 3_665 ?
Ti6 O31 1.768(10) . ?
Ti6 O10 1.981(9) . ?
Ti6 O29 1.994(11) . ?
Ti6 O19 1.979(8) . ?
Ti6 O20 2.073(9) 3_665 ?
Ti6 Ti4 2.993(4) 3_665 ?
Ti6 Ti5 3.007(4) 3_665 ?
O3 C3 1.43(3) . ?
O6 C6 1.41(2) . ?
O8 C8 1.43(2) . ?
O9 Ti2 1.950(7) 3_665 ?
O11 C11 1.40(2) . ?
O14 C14 1.45(2) . ?
O15 C15 1.45(2) . ?
O16 C16 1.41(2) . ?
O19 Ti4 1.962(7) 3_665 ?
O20 Ti6 2.073(9) 3_665 ?
O27 C27 1.43(3) . ?
O29 Ti5 1.991(9) 3_665 ?
O31 C310 1.24(4) . ?
C3 C31 1.35(5) . ?
C3 C32 1.55(4) . ?
C6 C62 1.59(3) . ?
C6 C61 1.51(3) . ?
C8 C82 1.44(3) . ?
C8 C81 1.51(2) . ?
C11 C112 1.53(2) . ?
C11 C111 1.56(3) . ?
C14 C141 1.35(2) . ?
C14 C142 1.46(3) . ?
C15 C151 1.48(2) . ?
C15 C152 1.53(2) . ?
C16 C162 1.48(3) . ?
C16 C161 1.50(2) . ?
C27 C271 1.47(4) . ?
C27 C272 1.56(4) . ?
C310 C311 1.43(5) . ?
C310 C312 1.48(7) . ?
Ti7 O17 1.772(8) . ?
Ti7 O21 1.949(7) . ?
Ti7 O22 1.957(9) . ?
Ti7 O1 1.980(8) . ?
Ti7 O4 2.033(9) . ?
Ti7 O12 2.043(8) . ?
Ti7 Ti12 3.024(4) . ?
Ti7 Ti8 3.106(4) . ?
Ti7 Ti10 3.141(3) . ?
Ti8 O24 1.800(8) . ?
Ti8 O1 1.959(7) . ?
Ti8 O5 1.967(7) . ?
Ti8 O13 1.982(10) . ?
Ti8 O18 2.007(8) . ?
Ti8 O4 2.010(9) . ?
Ti8 Ti11 3.107(4) . ?
Ti8 Ti10 3.121(3) . ?
Ti9 O30 1.770(7) . ?
Ti9 O21 1.863(8) 3_566 ?
Ti9 O5 1.907(8) 3_566 ?
Ti9 O26 1.941(8) . ?
Ti9 O25 1.984(8) . ?
Ti9 Ti12 2.916(4) 3_566 ?
Ti9 Ti11 2.973(4) 3_566 ?
Ti9 Ti10 3.015(3) . ?
Ti10 O23 1.784(7) . ?
Ti10 O26 1.931(9) . ?
Ti10 O25 1.947(7) . ?
Ti10 O1 1.968(7) . ?
Ti10 O18 2.033(9) . ?
Ti10 O12 2.035(9) . ?
Ti11 O28 1.740(11) . ?
Ti11 O22 1.857(9) 3_566 ?
Ti11 O25 1.908(8) 3_566 ?
Ti11 O5 2.004(9) . ?
Ti11 O13 2.021(11) . ?
Ti11 Ti9 2.973(4) 3_566 ?
Ti11 Ti12 3.004(4) 3_566 ?
Ti12 O32 1.724(12) . ?
Ti12 O13 1.950(11) 3_566 ?
Ti12 O26 1.956(10) 3_566 ?
Ti12 O21 2.010(8) . ?
Ti12 O22 2.065(11) . ?
Ti12 Ti9 2.916(4) 3_566 ?
Ti12 Ti11 3.004(4) 3_566 ?
O4 C4 1.45(2) . ?
O5 Ti9 1.907(8) 3_566 ?
O12 C12 1.45(2) . ?
O13 Ti12 1.950(11) 3_566 ?
O17 C17 1.46(3) . ?
O18 C18 1.48(2) . ?
O21 Ti9 1.863(8) 3_566 ?
O22 Ti11 1.857(9) 3_566 ?
O23 C23 1.47(2) . ?
O24 C24 1.41(3) . ?
O25 Ti11 1.908(8) 3_566 ?
O26 Ti12 1.956(10) 3_566 ?
O28 C28 1.64(6) . ?
O30 C30 1.50(4) . ?
O30 C300 1.39(4) . ?
O32 C320 1.72(12) . ?
C4 C42 1.47(3) . ?
C4 C41 1.51(2) . ?
C12 C121 1.46(3) . ?
C12 C122 1.48(3) . ?
C17 C172 1.34(5) . ?
C17 C173 1.36(8) . ?
C17 C171 1.54(4) . ?
C172 C173 1.71(8) . ?
C18 C182 1.34(3) . ?
C18 C181 1.37(3) . ?
C23 C233 1.55(4) . ?
C23 C231 1.56(3) . ?
C23 C232 1.57(4) . ?
C24 C241 1.36(5) . ?
C24 C243 1.57(6) . ?
C24 C242 1.67(5) . ?
C28 C281 1.30(6) . ?
C28 C282 1.91(8) . ?
C30 C301 1.31(7) . ?
C30 C300 1.25(5) . ?
C30 C302 1.50(5) . ?
C300 C302 1.36(4) . ?
C300 C303 1.54(10) . ?
C320 C322 1.82(12) . ?
C320 C321 1.71(12) . ?
